data_7705475
loop_
_publ_author_name
'Arauzo, A.'
'Gasque, L.'
'Fuertes, S.'
'Tenorio, C.'
'Bern\`es, S'
'Bartolom\'e, E'

_publ_section_title
;
 Coumarin-lanthanide based compounds with SMM behavior and high quantum
 yield luminescence.
;
_journal_issue 39
_journal_name_full 'Dalton transactions (Cambridge, England : 2003)'
_journal_page_first 13671
_journal_page_last 13684
_journal_paper_doi 10.1039/d0dt02614j
_journal_volume 49
_journal_year 2020
_chemical_formula_moiety 'C57 H37 N2 O12 Tb, 0.7(C2 H6 O)'
_chemical_formula_sum 'C58.4 H41.2 N2 O12.7 Tb'
_chemical_formula_weight 1133.05
_space_group_crystal_system triclinic
_space_group_IT_number 2
_space_group_name_Hall '-P 1'
_space_group_name_H-M_alt 'P -1'
_atom_sites_solution_hydrogens geom
_atom_sites_solution_primary dual
_atom_sites_solution_secondary difmap
_audit_creation_date 2018-12-06
_audit_creation_method SHELXL-2018/3
_audit_update_record
;
2020-06-30 deposited with the CCDC.	2020-09-22 downloaded from the CCDC.
;
_cell_angle_alpha 78.553(3)
_cell_angle_beta 76.079(3)
_cell_angle_gamma 68.680(3)
_cell_formula_units_Z 2
_cell_length_a 11.6630(4)
_cell_length_b 13.2469(6)
_cell_length_c 18.3330(8)
_cell_measurement_reflns_used 35290
_cell_measurement_temperature 295(1)
_cell_measurement_theta_max 26.80
_cell_measurement_theta_min 2.50
_cell_volume 2541.72(19)
_computing_cell_refinement 'X-AREA 1.82'
_computing_data_collection 'X-AREA 1.82 (Stoe & Cie, 2018)'
_computing_data_reduction 'X-AREA 1.82'
_computing_molecular_graphics 'XP in SHELXTL-Plus (Sheldrick, 2008) and Mercury (Macrae et al., 2008)'
_computing_publication_material 'PublCif (Westrip, 2010)'
_computing_structure_refinement 'SHELXL-2018/3 (Sheldrick, 2018)'
_computing_structure_solution 'SHELXT-2018/2 (Sheldrick, 2015a)'
_diffrn_ambient_environment air
_diffrn_ambient_temperature 295(1)
_diffrn_detector 'Reverse-biased silicon diode array'
_diffrn_detector_area_resol_mean 5.81
_diffrn_detector_type 'Dectris Pilatus 100K R'
_diffrn_measured_fraction_theta_full 0.998
_diffrn_measured_fraction_theta_max 0.998
_diffrn_measurement_details
;
1206 frames, 60 s/frame, 1 deg./frame, detector distance = 40 mm
;
_diffrn_measurement_device 'Eulerian four-circle diffractometer'
_diffrn_measurement_device_type 'Stoe Stadivari'
_diffrn_measurement_method '\w scans'
_diffrn_measurement_specimen_support Mitegen
_diffrn_radiation_collimation '0.6 mm diameter'
_diffrn_radiation_monochromator 'Graded multilayer mirror'
_diffrn_radiation_polarisn_norm -90
_diffrn_radiation_probe x-ray
_diffrn_radiation_type AgK\a
_diffrn_radiation_wavelength 0.56083
_diffrn_reflns_av_R_equivalents 0.1007
_diffrn_reflns_av_unetI/netI 0.1015
_diffrn_reflns_Laue_measured_fraction_full 0.998
_diffrn_reflns_Laue_measured_fraction_max 0.998
_diffrn_reflns_limit_h_max 14
_diffrn_reflns_limit_h_min -15
_diffrn_reflns_limit_k_max 18
_diffrn_reflns_limit_k_min -18
_diffrn_reflns_limit_l_max 25
_diffrn_reflns_limit_l_min -25
_diffrn_reflns_number 73159
_diffrn_reflns_point_group_measured_fraction_full 0.998
_diffrn_reflns_point_group_measured_fraction_max 0.998
_diffrn_reflns_theta_full 19.664
_diffrn_reflns_theta_max 22.499
_diffrn_reflns_theta_min 2.556
_diffrn_source 'Sealed X-ray tube'
_diffrn_source_current 0.500
_diffrn_source_power 0.0325
_diffrn_source_type 'Axo Astix-f Microfocus source'
_diffrn_source_voltage 65
_exptl_absorpt_coefficient_mu 0.786
_exptl_absorpt_correction_T_max 1.0000
_exptl_absorpt_correction_T_min 0.4071
_exptl_absorpt_correction_type multi-scan
_exptl_absorpt_process_details 'X-AREA 1.82 (Stoe & Cie, 2018)'
_exptl_crystal_colour colourless
_exptl_crystal_density_diffrn 1.480
_exptl_crystal_description prism
_exptl_crystal_F_000 1144
_exptl_crystal_recrystallization_method 'Re-crystallisation from solvent: Ethanol'
_exptl_crystal_size_max 0.399
_exptl_crystal_size_mid 0.135
_exptl_crystal_size_min 0.032
_refine_diff_density_max 1.162
_refine_diff_density_min -0.639
_refine_diff_density_rms 0.075
_refine_ls_extinction_method none
_refine_ls_goodness_of_fit_ref 0.795
_refine_ls_hydrogen_treatment constr
_refine_ls_matrix_type full
_refine_ls_number_constraints 0
_refine_ls_number_parameters 681
_refine_ls_number_reflns 13480
_refine_ls_number_restraints 1
_refine_ls_restrained_S_all 0.795
_refine_ls_R_factor_all 0.0796
_refine_ls_R_factor_gt 0.0417
_refine_ls_shift/su_max 0.001
_refine_ls_shift/su_mean 0.000
_refine_ls_structure_factor_coef Fsqd
_refine_ls_weighting_details 'w=1/[\s^2^(Fo^2^)+(0.0298P)^2^] where P=(Fo^2^+2Fc^2^)/3'
_refine_ls_weighting_scheme calc
_refine_ls_wR_factor_gt 0.0750
_refine_ls_wR_factor_ref 0.0824
_reflns_Friedel_coverage 0.000
_reflns_number_gt 8056
_reflns_number_total 13480
_reflns_threshold_expression 'I > 2\s(I)'
_cod_data_source_file d0dt02614j2.cif
_cod_data_source_block Tb-batho
_cod_depositor_comments 'Adding full bibliography for 7705471--7705478.cif.'
_cod_original_formula_sum 'C58.40 H41.20 N2 O12.70 Tb'
_cod_database_code 7705475
_shelx_shelxl_version_number 2018/3
_shelx_estimated_absorpt_t_min 0.745
_shelx_estimated_absorpt_t_max 0.975

loop_
_space_group_symop_operation_xyz
'x, y, z'
'-x, -y, -z'

loop_
_atom_site_label
_atom_site_type_symbol
_atom_site_fract_x
_atom_site_fract_y
_atom_site_fract_z
_atom_site_U_iso_or_equiv
_atom_site_adp_type
_atom_site_occupancy
_atom_site_site_symmetry_order
_atom_site_calc_flag
_atom_site_refinement_flags_posn
_atom_site_refinement_flags_adp
_atom_site_refinement_flags_occupancy
_atom_site_disorder_assembly
_atom_site_disorder_group
Tb1 Tb 0.40788(2) 0.36250(2) 0.31644(2) 0.04281(6) Uani 1 1 d . . . . .
O1 O 0.3066(3) 0.0627(3) 0.59345(16) 0.0740(9) Uani 1 1 d . . . . .
O2 O 0.3848(3) 0.1534(3) 0.64364(18) 0.0905(11) Uani 1 1 d . . . . .
O3 O 0.4105(3) 0.1933(2) 0.37896(15) 0.0611(7) Uani 1 1 d . . . . .
O4 O 0.4659(2) 0.3342(2) 0.43645(15) 0.0549(7) Uani 1 1 d . . . . .
C2 C 0.3677(4) 0.1379(4) 0.5851(3) 0.0620(11) Uani 1 1 d . . . . .
C3 C 0.4021(3) 0.1887(3) 0.5092(2) 0.0478(9) Uani 1 1 d . . . . .
C4 C 0.3783(3) 0.1578(3) 0.4466(2) 0.0475(9) Uani 1 1 d . . . . .
C5 C 0.3124(3) 0.0792(3) 0.4605(2) 0.0521(10) Uani 1 1 d . . . . .
C6 C 0.2803(4) 0.0492(4) 0.4019(3) 0.0704(12) Uani 1 1 d . . . . .
H6A H 0.306060 0.075928 0.352104 0.084 Uiso 1 1 calc R U . . .
C7 C 0.2109(5) -0.0194(4) 0.4165(3) 0.0867(15) Uani 1 1 d . . . . .
H7A H 0.188521 -0.038753 0.377243 0.104 Uiso 1 1 calc R U . . .
C8 C 0.1752(5) -0.0592(4) 0.4908(4) 0.0949(17) Uani 1 1 d . . . . .
H8A H 0.127582 -0.105149 0.501080 0.114 Uiso 1 1 calc R U . . .
C9 C 0.2078(5) -0.0330(4) 0.5497(3) 0.0872(16) Uani 1 1 d . . . . .
H9A H 0.184433 -0.061837 0.599325 0.105 Uiso 1 1 calc R U . . .
C10 C 0.2764(4) 0.0376(3) 0.5336(3) 0.0615(11) Uani 1 1 d . . . . .
C11 C 0.4579(3) 0.2732(3) 0.4981(2) 0.0506(10) Uani 1 1 d . . . . .
C12 C 0.5097(4) 0.2923(4) 0.5598(2) 0.0734(13) Uani 1 1 d . . . . .
H12A H 0.568626 0.225043 0.577783 0.110 Uiso 1 1 calc R U . . .
H12B H 0.442621 0.318544 0.600820 0.110 Uiso 1 1 calc R U . . .
H12C H 0.551085 0.345523 0.540205 0.110 Uiso 1 1 calc R U . . .
O21 O -0.1481(2) 0.5798(3) 0.43226(17) 0.0685(8) Uani 1 1 d . . . . .
O22 O -0.0824(3) 0.7139(3) 0.4358(2) 0.0989(12) Uani 1 1 d . . . . .
O23 O 0.2009(2) 0.3837(2) 0.34536(18) 0.0714(9) Uani 1 1 d . . . . .
O24 O 0.2895(2) 0.5348(2) 0.35889(15) 0.0548(7) Uani 1 1 d . . . . .
C22 C -0.0513(4) 0.6231(4) 0.4202(3) 0.0628(12) Uani 1 1 d . . . . .
C23 C 0.0754(3) 0.5536(3) 0.3909(2) 0.0494(9) Uani 1 1 d . . . . .
C24 C 0.0962(3) 0.4493(4) 0.3727(2) 0.0531(10) Uani 1 1 d . . . . .
C25 C -0.0124(3) 0.4128(3) 0.3843(2) 0.0525(10) Uani 1 1 d . . . . .
C26 C 0.0006(4) 0.3115(4) 0.3660(2) 0.0618(11) Uani 1 1 d . . . . .
H26A H 0.079162 0.265835 0.345896 0.074 Uiso 1 1 calc R U . . .
C27 C -0.1029(4) 0.2788(4) 0.3778(2) 0.0666(12) Uani 1 1 d . . . . .
H27A H -0.094428 0.211549 0.365204 0.080 Uiso 1 1 calc R U . . .
C28 C -0.2184(4) 0.3465(4) 0.4084(3) 0.0702(13) Uani 1 1 d . . . . .
H28A H -0.287826 0.324096 0.416326 0.084 Uiso 1 1 calc R U . . .
C29 C -0.2335(4) 0.4455(4) 0.4274(3) 0.0685(13) Uani 1 1 d . . . . .
H29A H -0.312103 0.490042 0.448516 0.082 Uiso 1 1 calc R U . . .
C30 C -0.1288(3) 0.4790(4) 0.4145(2) 0.0568(11) Uani 1 1 d . . . . .
C31 C 0.1786(4) 0.5935(3) 0.3792(2) 0.0508(10) Uani 1 1 d . . . . .
C32 C 0.1602(4) 0.7086(4) 0.3899(3) 0.0753(14) Uani 1 1 d . . . . .
H32A H 0.118319 0.721476 0.440764 0.113 Uiso 1 1 calc R U . . .
H32B H 0.110347 0.759015 0.354943 0.113 Uiso 1 1 calc R U . . .
H32C H 0.240194 0.718538 0.380720 0.113 Uiso 1 1 calc R U . . .
O41 O 0.2420(3) 0.4909(3) 0.01359(17) 0.0823(10) Uani 1 1 d . . . . .
O42 O 0.1788(3) 0.3504(4) 0.0591(2) 0.1034(13) Uani 1 1 d . . . . .
O43 O 0.3909(2) 0.4654(2) 0.19910(15) 0.0607(7) Uani 1 1 d . . . . .
O44 O 0.3838(2) 0.2633(2) 0.23105(15) 0.0579(7) Uani 1 1 d . . . . .
C42 C 0.2378(4) 0.4038(5) 0.0686(3) 0.0748(14) Uani 1 1 d . . . . .
C43 C 0.3020(3) 0.3862(4) 0.1307(2) 0.0580(11) Uani 1 1 d . . . . .
C44 C 0.3505(3) 0.4660(3) 0.1407(2) 0.0524(10) Uani 1 1 d . . . . .
C45 C 0.3570(4) 0.5526(4) 0.0778(2) 0.0586(11) Uani 1 1 d . . . . .
C46 C 0.4202(4) 0.6233(4) 0.0763(3) 0.0715(13) Uani 1 1 d . . . . .
H46A H 0.456194 0.619493 0.117280 0.086 Uiso 1 1 calc R U . . .
C47 C 0.4302(5) 0.6994(4) 0.0142(3) 0.0838(15) Uani 1 1 d . . . . .
H47A H 0.474672 0.745767 0.012625 0.101 Uiso 1 1 calc R U . . .
C48 C 0.3738(5) 0.7068(5) -0.0459(3) 0.0909(17) Uani 1 1 d . . . . .
H48A H 0.378734 0.759391 -0.087407 0.109 Uiso 1 1 calc R U . . .
C49 C 0.3112(5) 0.6374(5) -0.0445(3) 0.0876(16) Uani 1 1 d . . . . .
H49A H 0.273263 0.642824 -0.084990 0.105 Uiso 1 1 calc R U . . .
C50 C 0.3037(4) 0.5598(4) 0.0162(2) 0.0674(12) Uani 1 1 d . . . . .
C51 C 0.3276(3) 0.2828(4) 0.1777(2) 0.0568(11) Uani 1 1 d . . . . .
C52 C 0.2982(5) 0.1879(4) 0.1630(3) 0.0954(17) Uani 1 1 d . . . . .
H52A H 0.315357 0.184540 0.109451 0.143 Uiso 1 1 calc R U . . .
H52B H 0.211378 0.197256 0.182639 0.143 Uiso 1 1 calc R U . . .
H52C H 0.349111 0.121394 0.187480 0.143 Uiso 1 1 calc R U . . .
N1 N 0.5759(3) 0.4556(3) 0.27998(16) 0.0442(7) Uani 1 1 d . . . . .
N2 N 0.6287(3) 0.2420(3) 0.26902(17) 0.0467(7) Uani 1 1 d . . . . .
C61 C 0.5496(3) 0.5595(3) 0.2848(2) 0.0544(10) Uani 1 1 d . . . . .
H61A H 0.470335 0.597524 0.309515 0.065 Uiso 1 1 calc R U . . .
C62 C 0.6340(3) 0.6159(3) 0.2548(2) 0.0544(10) Uani 1 1 d . . . . .
H62A H 0.610335 0.689267 0.260655 0.065 Uiso 1 1 calc R U . . .
C63 C 0.7506(3) 0.5650(3) 0.2171(2) 0.0480(9) Uani 1 1 d . . . . .
C64 C 0.7837(3) 0.4514(3) 0.2112(2) 0.0457(9) Uani 1 1 d . . . . .
C65 C 0.9038(3) 0.3860(3) 0.1766(2) 0.0533(10) Uani 1 1 d . . . . .
H65A H 0.964734 0.418507 0.155603 0.064 Uiso 1 1 calc R U . . .
C66 C 0.9325(3) 0.2792(3) 0.1730(2) 0.0545(10) Uani 1 1 d . . . . .
H66A H 1.012172 0.239651 0.149631 0.065 Uiso 1 1 calc R U . . .
C67 C 0.8415(3) 0.2254(3) 0.2048(2) 0.0467(9) Uani 1 1 d . . . . .
C68 C 0.8678(3) 0.1125(3) 0.2032(2) 0.0523(10) Uani 1 1 d . . . . .
C69 C 0.7747(4) 0.0691(3) 0.2349(2) 0.0573(10) Uani 1 1 d . . . . .
H69A H 0.789923 -0.005014 0.235476 0.069 Uiso 1 1 calc R U . . .
C70 C 0.6575(4) 0.1355(3) 0.2664(2) 0.0546(10) Uani 1 1 d . . . . .
H70A H 0.595492 0.104039 0.286807 0.066 Uiso 1 1 calc R U . . .
C71 C 0.7223(3) 0.2863(3) 0.23898(19) 0.0427(9) Uani 1 1 d . . . . .
C72 C 0.6919(3) 0.4016(3) 0.24341(19) 0.0423(8) Uani 1 1 d . . . . .
C73 C 0.8413(3) 0.6250(3) 0.1853(2) 0.0508(9) Uani 1 1 d . . . . .
C74 C 0.8707(4) 0.6777(4) 0.2317(3) 0.0671(12) Uani 1 1 d . . . . .
H74A H 0.834186 0.675841 0.282730 0.081 Uiso 1 1 calc R U . . .
C75 C 0.9554(5) 0.7340(4) 0.2023(3) 0.0871(16) Uani 1 1 d . . . . .
H75A H 0.976851 0.768260 0.234124 0.105 Uiso 1 1 calc R U . . .
C76 C 1.0067(5) 0.7390(5) 0.1276(4) 0.0963(18) Uani 1 1 d . . . . .
H76A H 1.063453 0.776476 0.108216 0.116 Uiso 1 1 calc R U . . .
C77 C 0.9756(4) 0.6897(4) 0.0811(3) 0.0857(16) Uani 1 1 d . . . . .
H77A H 1.009477 0.695123 0.029668 0.103 Uiso 1 1 calc R U . . .
C78 C 0.8938(4) 0.6312(4) 0.1091(2) 0.0647(12) Uani 1 1 d . . . . .
H78A H 0.874237 0.596318 0.076854 0.078 Uiso 1 1 calc R U . . .
C79 C 0.9942(4) 0.0444(4) 0.1697(3) 0.0753(14) Uani 1 1 d . . . . .
C80 C 1.0308(6) 0.0494(6) 0.0922(4) 0.135(3) Uani 1 1 d . . . . .
H80A H 0.974658 0.093273 0.061007 0.162 Uiso 1 1 calc R U . . .
C81 C 1.1509(10) -0.0108(10) 0.0606(8) 0.209(7) Uani 1 1 d . . . . .
H81A H 1.176702 -0.007863 0.008335 0.250 Uiso 1 1 calc R U . . .
C82 C 1.2307(9) -0.0747(10) 0.1081(11) 0.209(9) Uani 1 1 d . . . . .
H82A H 1.312198 -0.113589 0.086999 0.251 Uiso 1 1 calc R U . . .
C83 C 1.1975(8) -0.0838(8) 0.1828(8) 0.201(5) Uani 1 1 d . . . . .
H83A H 1.252932 -0.129467 0.213893 0.241 Uiso 1 1 calc R U . . .
C84 C 1.0749(6) -0.0215(6) 0.2132(5) 0.135(3) Uani 1 1 d . . . . .
H84A H 1.049229 -0.026551 0.265490 0.162 Uiso 1 1 calc R U . . .
C91 C 0.5915(9) -0.1053(11) 0.0899(6) 0.160(5) Uani 0.7 1 d . . P . .
H91A H 0.662159 -0.109176 0.049490 0.240 Uiso 0.7 1 calc R U P . .
H91B H 0.517957 -0.051110 0.074354 0.240 Uiso 0.7 1 calc R U P . .
H91C H 0.579380 -0.175014 0.102306 0.240 Uiso 0.7 1 calc R U P . .
C92 C 0.6126(9) -0.0780(8) 0.1511(6) 0.124(3) Uani 0.7 1 d D . P . .
H92A H 0.614650 -0.003878 0.139849 0.149 Uiso 0.7 1 calc R U P . .
H92B H 0.694425 -0.125657 0.160939 0.149 Uiso 0.7 1 calc R U P . .
O92 O 0.5208(8) -0.0849(6) 0.2185(4) 0.146(3) Uani 0.7 1 d D . P . .
H92 H 0.524580 -0.049339 0.249182 0.220 Uiso 0.7 1 calc R U P . .

loop_
_atom_site_aniso_label
_atom_site_aniso_U_11
_atom_site_aniso_U_22
_atom_site_aniso_U_33
_atom_site_aniso_U_23
_atom_site_aniso_U_13
_atom_site_aniso_U_12
Tb1 0.04381(9) 0.04743(12) 0.04041(10) -0.00446(7) -0.00452(7) -0.02146(8)
O1 0.099(2) 0.071(2) 0.0507(18) 0.0070(16) -0.0008(16) -0.0426(19)
O2 0.125(3) 0.112(3) 0.0442(19) 0.0057(18) -0.0141(19) -0.059(2)
O3 0.092(2) 0.0585(19) 0.0428(16) 0.0022(14) -0.0091(14) -0.0429(17)
O4 0.0611(15) 0.0602(19) 0.0523(17) -0.0003(14) -0.0128(13) -0.0325(14)
C2 0.063(3) 0.064(3) 0.051(3) 0.000(2) -0.006(2) -0.017(2)
C3 0.044(2) 0.053(3) 0.037(2) 0.0032(18) -0.0013(16) -0.0136(19)
C4 0.047(2) 0.039(2) 0.046(2) 0.0008(18) -0.0024(17) -0.0087(18)
C5 0.057(2) 0.038(2) 0.056(3) 0.0005(19) -0.0081(19) -0.0146(19)
C6 0.094(3) 0.054(3) 0.067(3) 0.003(2) -0.016(3) -0.032(3)
C7 0.121(4) 0.067(4) 0.089(4) 0.002(3) -0.030(3) -0.050(3)
C8 0.116(4) 0.075(4) 0.109(5) 0.005(3) -0.016(4) -0.060(4)
C9 0.116(4) 0.073(4) 0.076(4) 0.003(3) 0.004(3) -0.055(3)
C10 0.068(3) 0.047(3) 0.061(3) 0.002(2) -0.002(2) -0.020(2)
C11 0.0407(19) 0.059(3) 0.046(2) -0.007(2) -0.0030(17) -0.0120(19)
C12 0.082(3) 0.091(4) 0.057(3) -0.006(3) -0.022(2) -0.037(3)
O21 0.0455(15) 0.066(2) 0.083(2) -0.0080(17) -0.0008(14) -0.0135(15)
O22 0.066(2) 0.065(2) 0.158(4) -0.046(2) -0.001(2) -0.0090(18)
O23 0.0463(15) 0.064(2) 0.110(3) -0.0364(19) 0.0054(16) -0.0258(15)
O24 0.0489(15) 0.0547(18) 0.0639(18) -0.0137(14) -0.0067(13) -0.0199(14)
C22 0.057(3) 0.059(3) 0.066(3) -0.008(2) -0.012(2) -0.013(2)
C23 0.046(2) 0.050(3) 0.050(2) -0.0060(19) -0.0085(17) -0.0135(19)
C24 0.043(2) 0.059(3) 0.056(3) -0.009(2) -0.0013(18) -0.020(2)
C25 0.048(2) 0.060(3) 0.050(2) -0.002(2) -0.0069(18) -0.022(2)
C26 0.060(2) 0.069(3) 0.065(3) -0.008(2) -0.006(2) -0.034(2)
C27 0.070(3) 0.077(3) 0.066(3) 0.000(2) -0.012(2) -0.045(3)
C28 0.056(3) 0.095(4) 0.068(3) 0.016(3) -0.015(2) -0.046(3)
C29 0.045(2) 0.084(4) 0.070(3) 0.012(3) -0.012(2) -0.023(2)
C30 0.047(2) 0.063(3) 0.055(3) 0.005(2) -0.0094(19) -0.018(2)
C31 0.055(2) 0.047(3) 0.050(2) -0.0002(19) -0.0149(19) -0.016(2)
C32 0.073(3) 0.054(3) 0.109(4) -0.018(3) -0.023(3) -0.025(2)
O41 0.085(2) 0.112(3) 0.052(2) 0.0018(19) -0.0257(17) -0.033(2)
O42 0.108(3) 0.158(4) 0.078(2) 0.001(2) -0.040(2) -0.077(3)
O43 0.0804(18) 0.067(2) 0.0448(16) 0.0037(14) -0.0218(14) -0.0347(16)
O44 0.0684(17) 0.0569(19) 0.0538(17) -0.0079(14) -0.0170(14) -0.0227(15)
C42 0.069(3) 0.106(4) 0.051(3) -0.010(3) -0.011(2) -0.031(3)
C43 0.053(2) 0.079(3) 0.042(2) -0.006(2) -0.0083(18) -0.023(2)
C44 0.045(2) 0.060(3) 0.043(2) -0.006(2) -0.0049(18) -0.010(2)
C45 0.057(2) 0.059(3) 0.042(2) -0.003(2) -0.0005(19) -0.006(2)
C46 0.085(3) 0.060(3) 0.054(3) -0.005(2) -0.003(2) -0.014(3)
C47 0.103(4) 0.057(3) 0.069(3) -0.004(3) 0.009(3) -0.018(3)
C48 0.115(4) 0.072(4) 0.050(3) 0.013(3) 0.001(3) -0.010(3)
C49 0.096(4) 0.092(4) 0.053(3) 0.005(3) -0.014(3) -0.014(3)
C50 0.065(3) 0.073(3) 0.042(3) 0.000(2) -0.005(2) -0.004(2)
C51 0.051(2) 0.072(3) 0.051(3) -0.017(2) -0.0053(19) -0.023(2)
C52 0.123(4) 0.088(4) 0.104(4) -0.008(3) -0.049(4) -0.053(4)
N1 0.0459(16) 0.0427(19) 0.0450(18) -0.0054(15) -0.0045(14) -0.0182(15)
N2 0.0471(16) 0.050(2) 0.0454(18) -0.0004(15) -0.0044(14) -0.0236(15)
C61 0.050(2) 0.047(3) 0.064(3) -0.015(2) -0.0004(19) -0.0166(19)
C62 0.062(2) 0.047(3) 0.058(3) -0.013(2) 0.000(2) -0.025(2)
C63 0.058(2) 0.052(3) 0.042(2) -0.0025(18) -0.0068(17) -0.030(2)
C64 0.049(2) 0.054(3) 0.039(2) -0.0055(18) -0.0025(16) -0.0262(19)
C65 0.049(2) 0.059(3) 0.056(2) -0.006(2) 0.0007(18) -0.031(2)
C66 0.042(2) 0.056(3) 0.062(3) -0.010(2) 0.0012(18) -0.0181(19)
C67 0.045(2) 0.049(2) 0.045(2) -0.0065(18) -0.0048(17) -0.0164(18)
C68 0.049(2) 0.047(3) 0.057(3) -0.009(2) -0.0020(19) -0.015(2)
C69 0.060(2) 0.039(2) 0.071(3) -0.009(2) -0.003(2) -0.020(2)
C70 0.058(2) 0.047(3) 0.065(3) -0.001(2) -0.009(2) -0.029(2)
C71 0.048(2) 0.047(2) 0.038(2) 0.0003(17) -0.0112(16) -0.0228(18)
C72 0.050(2) 0.048(2) 0.0353(19) -0.0061(17) -0.0062(16) -0.0235(18)
C73 0.056(2) 0.046(2) 0.054(2) -0.0023(19) -0.0088(19) -0.0236(19)
C74 0.084(3) 0.068(3) 0.062(3) -0.005(2) -0.015(2) -0.041(3)
C75 0.099(4) 0.081(4) 0.109(5) -0.005(3) -0.035(3) -0.056(3)
C76 0.083(3) 0.088(4) 0.125(5) 0.008(4) -0.003(3) -0.058(3)
C77 0.083(3) 0.081(4) 0.085(4) 0.008(3) 0.009(3) -0.043(3)
C78 0.071(3) 0.068(3) 0.059(3) -0.003(2) -0.003(2) -0.036(2)
C79 0.061(3) 0.051(3) 0.113(4) -0.027(3) 0.011(3) -0.026(2)
C80 0.110(5) 0.149(7) 0.130(6) -0.065(5) 0.046(5) -0.043(5)
C81 0.150(9) 0.209(13) 0.266(16) -0.155(12) 0.121(10) -0.094(9)
C82 0.089(6) 0.137(9) 0.39(2) -0.163(13) 0.093(10) -0.044(6)
C83 0.085(6) 0.139(8) 0.324(17) -0.059(10) -0.015(8) 0.026(5)
C84 0.078(4) 0.111(6) 0.181(8) -0.033(5) -0.017(5) 0.013(4)
C91 0.121(8) 0.251(15) 0.117(9) 0.001(9) -0.045(7) -0.070(9)
C92 0.136(8) 0.112(8) 0.134(9) 0.014(7) -0.072(8) -0.038(7)
O92 0.189(7) 0.115(6) 0.125(6) -0.009(5) -0.086(5) -0.006(5)

loop_
_atom_type_symbol
_atom_type_description
_atom_type_scat_dispersion_real
_atom_type_scat_dispersion_imag
_atom_type_scat_source
C C 0.0015 0.0009 'International Tables Vol C Tables 4.2.6.8 and 6.1.1.4'
H H 0.0000 0.0000 'International Tables Vol C Tables 4.2.6.8 and 6.1.1.4'
N N 0.0030 0.0019 'International Tables Vol C Tables 4.2.6.8 and 6.1.1.4'
O O 0.0056 0.0036 'International Tables Vol C Tables 4.2.6.8 and 6.1.1.4'
Tb Tb -0.3496 2.7654 'International Tables Vol C Tables 4.2.6.8 and 6.1.1.4'

loop_
_exptl_crystal_face_index_h
_exptl_crystal_face_index_k
_exptl_crystal_face_index_l
_exptl_crystal_face_perp_dist
3 2 6 0.0170
-3 -2 -6 0.0150
-3 -5 0 0.1910
3 5 1 0.2080
0 1 7 0.0700
0 -1 -7 0.0650

loop_
_geom_angle_atom_site_label_1
_geom_angle_atom_site_label_2
_geom_angle_atom_site_label_3
_geom_angle
_geom_angle_site_symmetry_1
_geom_angle_site_symmetry_3
_geom_angle_publ_flag
O23 Tb1 O3 78.48(11) . . ?
O23 Tb1 O43 92.70(11) . . ?
O3 Tb1 O43 141.22(9) . . ?
O23 Tb1 O44 76.45(9) . . ?
O3 Tb1 O44 72.09(9) . . ?
O43 Tb1 O44 69.13(9) . . ?
O23 Tb1 O24 69.30(9) . . ?
O3 Tb1 O24 127.50(9) . . ?
O43 Tb1 O24 81.90(10) . . ?
O44 Tb1 O24 133.54(9) . . ?
O23 Tb1 O4 103.77(10) . . ?
O3 Tb1 O4 68.91(9) . . ?
O43 Tb1 O4 148.95(9) . . ?
O44 Tb1 O4 139.98(9) . . ?
O24 Tb1 O4 79.70(9) . . ?
O23 Tb1 N2 147.51(9) . . ?
O3 Tb1 N2 77.38(10) . . ?
O43 Tb1 N2 92.64(10) . . ?
O44 Tb1 N2 75.64(9) . . ?
O24 Tb1 N2 143.19(8) . . ?
O4 Tb1 N2 87.40(9) . . ?
O23 Tb1 N1 147.07(10) . . ?
O3 Tb1 N1 131.81(10) . . ?
O43 Tb1 N1 71.18(9) . . ?
O44 Tb1 N1 120.66(9) . . ?
O24 Tb1 N1 79.87(9) . . ?
O4 Tb1 N1 81.09(9) . . ?
N2 Tb1 N1 64.05(9) . . ?
C10 O1 C2 122.3(3) . . ?
C4 O3 Tb1 134.3(2) . . ?
C11 O4 Tb1 138.5(2) . . ?
O2 C2 O1 114.3(4) . . ?
O2 C2 C3 127.9(4) . . ?
O1 C2 C3 117.7(4) . . ?
C4 C3 C11 120.1(3) . . ?
C4 C3 C2 120.1(3) . . ?
C11 C3 C2 119.8(4) . . ?
O3 C4 C3 124.3(3) . . ?
O3 C4 C5 117.2(3) . . ?
C3 C4 C5 118.5(3) . . ?
C10 C5 C6 119.3(4) . . ?
C10 C5 C4 119.0(4) . . ?
C6 C5 C4 121.6(4) . . ?
C7 C6 C5 120.7(4) . . ?
C7 C6 H6A 119.6 . . ?
C5 C6 H6A 119.6 . . ?
C6 C7 C8 118.6(5) . . ?
C6 C7 H7A 120.7 . . ?
C8 C7 H7A 120.7 . . ?
C9 C8 C7 122.0(5) . . ?
C9 C8 H8A 119.0 . . ?
C7 C8 H8A 119.0 . . ?
C8 C9 C10 118.3(5) . . ?
C8 C9 H9A 120.8 . . ?
C10 C9 H9A 120.8 . . ?
O1 C10 C5 122.1(4) . . ?
O1 C10 C9 116.9(4) . . ?
C5 C10 C9 121.0(4) . . ?
O4 C11 C3 121.8(3) . . ?
O4 C11 C12 116.6(4) . . ?
C3 C11 C12 121.6(4) . . ?
C11 C12 H12A 109.5 . . ?
C11 C12 H12B 109.5 . . ?
H12A C12 H12B 109.5 . . ?
C11 C12 H12C 109.5 . . ?
H12A C12 H12C 109.5 . . ?
H12B C12 H12C 109.5 . . ?
C30 O21 C22 122.4(3) . . ?
C24 O23 Tb1 141.4(2) . . ?
C31 O24 Tb1 141.1(2) . . ?
O22 C22 O21 115.2(4) . . ?
O22 C22 C23 127.4(4) . . ?
O21 C22 C23 117.4(4) . . ?
C24 C23 C31 120.0(3) . . ?
C24 C23 C22 120.5(3) . . ?
C31 C23 C22 119.5(4) . . ?
O23 C24 C23 125.7(3) . . ?
O23 C24 C25 116.2(4) . . ?
C23 C24 C25 118.0(3) . . ?
C30 C25 C26 119.2(3) . . ?
C30 C25 C24 119.6(4) . . ?
C26 C25 C24 121.2(4) . . ?
C27 C26 C25 120.1(4) . . ?
C27 C26 H26A 119.9 . . ?
C25 C26 H26A 119.9 . . ?
C28 C27 C26 119.5(4) . . ?
C28 C27 H27A 120.2 . . ?
C26 C27 H27A 120.2 . . ?
C29 C28 C27 121.5(4) . . ?
C29 C28 H28A 119.3 . . ?
C27 C28 H28A 119.3 . . ?
C28 C29 C30 118.8(4) . . ?
C28 C29 H29A 120.6 . . ?
C30 C29 H29A 120.6 . . ?
O21 C30 C25 122.0(3) . . ?
O21 C30 C29 117.2(4) . . ?
C25 C30 C29 120.8(4) . . ?
O24 C31 C23 121.9(4) . . ?
O24 C31 C32 115.8(3) . . ?
C23 C31 C32 122.2(4) . . ?
C31 C32 H32A 109.5 . . ?
C31 C32 H32B 109.5 . . ?
H32A C32 H32B 109.5 . . ?
C31 C32 H32C 109.5 . . ?
H32A C32 H32C 109.5 . . ?
H32B C32 H32C 109.5 . . ?
C50 O41 C42 122.5(4) . . ?
C44 O43 Tb1 137.8(3) . . ?
C51 O44 Tb1 137.4(3) . . ?
O42 C42 O41 115.1(4) . . ?
O42 C42 C43 127.1(5) . . ?
O41 C42 C43 117.8(4) . . ?
C44 C43 C51 120.1(4) . . ?
C44 C43 C42 120.5(4) . . ?
C51 C43 C42 119.1(4) . . ?
O43 C44 C43 124.6(4) . . ?
O43 C44 C45 118.2(4) . . ?
C43 C44 C45 117.2(4) . . ?
C46 C45 C50 119.1(4) . . ?
C46 C45 C44 122.0(4) . . ?
C50 C45 C44 118.8(4) . . ?
C47 C46 C45 120.1(5) . . ?
C47 C46 H46A 119.9 . . ?
C45 C46 H46A 119.9 . . ?
C46 C47 C48 119.8(5) . . ?
C46 C47 H47A 120.1 . . ?
C48 C47 H47A 120.1 . . ?
C49 C48 C47 120.2(5) . . ?
C49 C48 H48A 119.9 . . ?
C47 C48 H48A 119.9 . . ?
C48 C49 C50 120.2(5) . . ?
C48 C49 H49A 119.9 . . ?
C50 C49 H49A 119.9 . . ?
O41 C50 C49 117.5(5) . . ?
O41 C50 C45 122.0(4) . . ?
C49 C50 C45 120.5(5) . . ?
O44 C51 C43 121.6(4) . . ?
O44 C51 C52 114.9(4) . . ?
C43 C51 C52 123.4(4) . . ?
C51 C52 H52A 109.5 . . ?
C51 C52 H52B 109.5 . . ?
H52A C52 H52B 109.5 . . ?
C51 C52 H52C 109.5 . . ?
H52A C52 H52C 109.5 . . ?
H52B C52 H52C 109.5 . . ?
C61 N1 C72 117.3(3) . . ?
C61 N1 Tb1 122.5(2) . . ?
C72 N1 Tb1 119.4(2) . . ?
C70 N2 C71 116.9(3) . . ?
C70 N2 Tb1 122.3(2) . . ?
C71 N2 Tb1 120.6(2) . . ?
N1 C61 C62 123.6(4) . . ?
N1 C61 H61A 118.2 . . ?
C62 C61 H61A 118.2 . . ?
C63 C62 C61 120.8(4) . . ?
C63 C62 H62A 119.6 . . ?
C61 C62 H62A 119.6 . . ?
C62 C63 C64 117.5(3) . . ?
C62 C63 C73 120.9(3) . . ?
C64 C63 C73 121.6(3) . . ?
C72 C64 C65 118.5(3) . . ?
C72 C64 C63 117.5(3) . . ?
C65 C64 C63 124.0(3) . . ?
C66 C65 C64 122.6(3) . . ?
C66 C65 H65A 118.7 . . ?
C64 C65 H65A 118.7 . . ?
C65 C66 C67 120.7(3) . . ?
C65 C66 H66A 119.7 . . ?
C67 C66 H66A 119.7 . . ?
C71 C67 C68 118.4(3) . . ?
C71 C67 C66 118.8(3) . . ?
C68 C67 C66 122.8(3) . . ?
C69 C68 C67 118.3(3) . . ?
C69 C68 C79 121.7(4) . . ?
C67 C68 C79 120.1(3) . . ?
C68 C69 C70 119.9(4) . . ?
C68 C69 H69A 120.0 . . ?
C70 C69 H69A 120.0 . . ?
N2 C70 C69 123.8(3) . . ?
N2 C70 H70A 118.1 . . ?
C69 C70 H70A 118.1 . . ?
N2 C71 C67 122.6(3) . . ?
N2 C71 C72 117.0(3) . . ?
C67 C71 C72 120.3(3) . . ?
N1 C72 C64 123.3(3) . . ?
N1 C72 C71 117.6(3) . . ?
C64 C72 C71 119.1(3) . . ?
C74 C73 C78 119.2(3) . . ?
C74 C73 C63 119.7(4) . . ?
C78 C73 C63 121.0(3) . . ?
C73 C74 C75 120.0(4) . . ?
C73 C74 H74A 120.0 . . ?
C75 C74 H74A 120.0 . . ?
C76 C75 C74 120.2(5) . . ?
C76 C75 H75A 119.9 . . ?
C74 C75 H75A 119.9 . . ?
C77 C76 C75 120.1(4) . . ?
C77 C76 H76A 120.0 . . ?
C75 C76 H76A 120.0 . . ?
C76 C77 C78 120.9(5) . . ?
C76 C77 H77A 119.6 . . ?
C78 C77 H77A 119.6 . . ?
C73 C78 C77 119.6(4) . . ?
C73 C78 H78A 120.2 . . ?
C77 C78 H78A 120.2 . . ?
C84 C79 C80 118.9(6) . . ?
C84 C79 C68 121.1(6) . . ?
C80 C79 C68 120.0(6) . . ?
C79 C80 C81 120.1(9) . . ?
C79 C80 H80A 119.9 . . ?
C81 C80 H80A 119.9 . . ?
C82 C81 C80 118.3(13) . . ?
C82 C81 H81A 120.8 . . ?
C80 C81 H81A 120.8 . . ?
C83 C82 C81 123.1(11) . . ?
C83 C82 H82A 118.4 . . ?
C81 C82 H82A 118.4 . . ?
C82 C83 C84 117.2(12) . . ?
C82 C83 H83A 121.4 . . ?
C84 C83 H83A 121.4 . . ?
C79 C84 C83 122.3(9) . . ?
C79 C84 H84A 118.8 . . ?
C83 C84 H84A 118.8 . . ?
C92 C91 H91A 109.5 . . ?
C92 C91 H91B 109.5 . . ?
H91A C91 H91B 109.5 . . ?
C92 C91 H91C 109.5 . . ?
H91A C91 H91C 109.5 . . ?
H91B C91 H91C 109.5 . . ?
C91 C92 O92 114.2(8) . . ?
C91 C92 H92A 108.7 . . ?
O92 C92 H92A 108.7 . . ?
C91 C92 H92B 108.7 . . ?
O92 C92 H92B 108.7 . . ?
H92A C92 H92B 107.6 . . ?
C92 O92 H92 109.5 . . ?

loop_
_geom_bond_atom_site_label_1
_geom_bond_atom_site_label_2
_geom_bond_distance
_geom_bond_site_symmetry_2
_geom_bond_publ_flag
Tb1 O23 2.266(2) . ?
Tb1 O3 2.299(3) . ?
Tb1 O43 2.317(3) . ?
Tb1 O44 2.357(3) . ?
Tb1 O24 2.370(3) . ?
Tb1 O4 2.376(3) . ?
Tb1 N2 2.534(3) . ?
Tb1 N1 2.570(3) . ?
O1 C10 1.360(5) . ?
O1 C2 1.390(5) . ?
O2 C2 1.205(5) . ?
O3 C4 1.255(4) . ?
O4 C11 1.257(4) . ?
C2 C3 1.452(5) . ?
C3 C4 1.408(5) . ?
C3 C11 1.447(5) . ?
C4 C5 1.457(5) . ?
C5 C10 1.372(5) . ?
C5 C6 1.386(6) . ?
C6 C7 1.374(6) . ?
C6 H6A 0.9300 . ?
C7 C8 1.381(7) . ?
C7 H7A 0.9300 . ?
C8 C9 1.369(7) . ?
C8 H8A 0.9300 . ?
C9 C10 1.388(6) . ?
C9 H9A 0.9300 . ?
C11 C12 1.505(5) . ?
C12 H12A 0.9600 . ?
C12 H12B 0.9600 . ?
C12 H12C 0.9600 . ?
O21 C30 1.364(5) . ?
O21 C22 1.398(5) . ?
O22 C22 1.195(5) . ?
O23 C24 1.267(4) . ?
O24 C31 1.252(4) . ?
C22 C23 1.464(5) . ?
C23 C24 1.407(5) . ?
C23 C31 1.438(5) . ?
C24 C25 1.469(5) . ?
C25 C30 1.372(5) . ?
C25 C26 1.392(5) . ?
C26 C27 1.382(5) . ?
C26 H26A 0.9300 . ?
C27 C28 1.375(6) . ?
C27 H27A 0.9300 . ?
C28 C29 1.362(6) . ?
C28 H28A 0.9300 . ?
C29 C30 1.399(5) . ?
C29 H29A 0.9300 . ?
C31 C32 1.506(5) . ?
C32 H32A 0.9600 . ?
C32 H32B 0.9600 . ?
C32 H32C 0.9600 . ?
O41 C50 1.365(5) . ?
O41 C42 1.382(6) . ?
O42 C42 1.211(5) . ?
O43 C44 1.267(4) . ?
O44 C51 1.241(4) . ?
C42 C43 1.444(6) . ?
C43 C44 1.425(5) . ?
C43 C51 1.438(6) . ?
C44 C45 1.466(6) . ?
C45 C46 1.379(6) . ?
C45 C50 1.387(6) . ?
C46 C47 1.375(6) . ?
C46 H46A 0.9300 . ?
C47 C48 1.385(7) . ?
C47 H47A 0.9300 . ?
C48 C49 1.359(7) . ?
C48 H48A 0.9300 . ?
C49 C50 1.367(6) . ?
C49 H49A 0.9300 . ?
C51 C52 1.503(6) . ?
C52 H52A 0.9600 . ?
C52 H52B 0.9600 . ?
C52 H52C 0.9600 . ?
N1 C61 1.314(4) . ?
N1 C72 1.357(4) . ?
N2 C70 1.333(5) . ?
N2 C71 1.374(4) . ?
C61 C62 1.393(5) . ?
C61 H61A 0.9300 . ?
C62 C63 1.359(5) . ?
C62 H62A 0.9300 . ?
C63 C64 1.430(5) . ?
C63 C73 1.491(5) . ?
C64 C72 1.409(4) . ?
C64 C65 1.423(5) . ?
C65 C66 1.341(5) . ?
C65 H65A 0.9300 . ?
C66 C67 1.436(5) . ?
C66 H66A 0.9300 . ?
C67 C71 1.394(5) . ?
C67 C68 1.418(5) . ?
C68 C69 1.366(5) . ?
C68 C79 1.477(6) . ?
C69 C70 1.387(5) . ?
C69 H69A 0.9300 . ?
C70 H70A 0.9300 . ?
C71 C72 1.452(5) . ?
C73 C74 1.370(5) . ?
C73 C78 1.384(5) . ?
C74 C75 1.394(6) . ?
C74 H74A 0.9300 . ?
C75 C76 1.356(7) . ?
C75 H75A 0.9300 . ?
C76 C77 1.352(7) . ?
C76 H76A 0.9300 . ?
C77 C78 1.385(5) . ?
C77 H77A 0.9300 . ?
C78 H78A 0.9300 . ?
C79 C84 1.331(8) . ?
C79 C80 1.377(8) . ?
C80 C81 1.384(10) . ?
C80 H80A 0.9300 . ?
C81 C82 1.37(2) . ?
C81 H81A 0.9300 . ?
C82 C83 1.324(18) . ?
C82 H82A 0.9300 . ?
C83 C84 1.406(10) . ?
C83 H83A 0.9300 . ?
C84 H84A 0.9300 . ?
C91 C92 1.344(11) . ?
C91 H91A 0.9600 . ?
C91 H91B 0.9600 . ?
C91 H91C 0.9600 . ?
C92 O92 1.439(7) . ?
C92 H92A 0.9700 . ?
C92 H92B 0.9700 . ?
O92 H92 0.8200 . ?

loop_
_geom_hbond_atom_site_label_D
_geom_hbond_atom_site_label_H
_geom_hbond_atom_site_label_A
_geom_hbond_distance_DH
_geom_hbond_distance_HA
_geom_hbond_distance_DA
_geom_hbond_angle_DHA
_geom_hbond_site_symmetry_A
_geom_hbond_publ_flag
C61 H61A O24 0.93 2.45 3.118(4) 128.5 . yes
C70 H70A O3 0.93 2.47 3.051(5) 120.8 . yes

loop_
_geom_torsion_atom_site_label_1
_geom_torsion_atom_site_label_2
_geom_torsion_atom_site_label_3
_geom_torsion_atom_site_label_4
_geom_torsion
_geom_torsion_site_symmetry_1
_geom_torsion_site_symmetry_2
_geom_torsion_site_symmetry_3
_geom_torsion_site_symmetry_4
_geom_torsion_publ_flag
C10 O1 C2 O2 178.1(4) . . . . ?
C10 O1 C2 C3 -1.4(6) . . . . ?
O2 C2 C3 C4 177.8(4) . . . . ?
O1 C2 C3 C4 -2.7(6) . . . . ?
O2 C2 C3 C11 -3.8(7) . . . . ?
O1 C2 C3 C11 175.6(3) . . . . ?
Tb1 O3 C4 C3 -42.1(5) . . . . ?
Tb1 O3 C4 C5 138.1(3) . . . . ?
C11 C3 C4 O3 5.4(6) . . . . ?
C2 C3 C4 O3 -176.3(4) . . . . ?
C11 C3 C4 C5 -174.8(3) . . . . ?
C2 C3 C4 C5 3.5(5) . . . . ?
O3 C4 C5 C10 179.5(4) . . . . ?
C3 C4 C5 C10 -0.4(5) . . . . ?
O3 C4 C5 C6 -3.5(6) . . . . ?
C3 C4 C5 C6 176.7(4) . . . . ?
C10 C5 C6 C7 1.4(7) . . . . ?
C4 C5 C6 C7 -175.7(4) . . . . ?
C5 C6 C7 C8 -0.8(8) . . . . ?
C6 C7 C8 C9 -0.6(9) . . . . ?
C7 C8 C9 C10 1.4(9) . . . . ?
C2 O1 C10 C5 4.8(6) . . . . ?
C2 O1 C10 C9 -175.6(4) . . . . ?
C6 C5 C10 O1 179.0(4) . . . . ?
C4 C5 C10 O1 -3.8(6) . . . . ?
C6 C5 C10 C9 -0.5(7) . . . . ?
C4 C5 C10 C9 176.6(4) . . . . ?
C8 C9 C10 O1 179.6(5) . . . . ?
C8 C9 C10 C5 -0.9(8) . . . . ?
Tb1 O4 C11 C3 1.8(6) . . . . ?
Tb1 O4 C11 C12 -178.4(3) . . . . ?
C4 C3 C11 O4 13.0(6) . . . . ?
C2 C3 C11 O4 -165.4(4) . . . . ?
C4 C3 C11 C12 -166.8(4) . . . . ?
C2 C3 C11 C12 14.8(6) . . . . ?
C30 O21 C22 O22 177.4(4) . . . . ?
C30 O21 C22 C23 -3.1(6) . . . . ?
O22 C22 C23 C24 -177.8(5) . . . . ?
O21 C22 C23 C24 2.7(6) . . . . ?
O22 C22 C23 C31 0.9(7) . . . . ?
O21 C22 C23 C31 -178.5(4) . . . . ?
Tb1 O23 C24 C23 6.8(8) . . . . ?
Tb1 O23 C24 C25 -174.8(3) . . . . ?
C31 C23 C24 O23 -0.5(7) . . . . ?
C22 C23 C24 O23 178.2(4) . . . . ?
C31 C23 C24 C25 -178.9(4) . . . . ?
C22 C23 C24 C25 -0.2(6) . . . . ?
O23 C24 C25 C30 179.3(4) . . . . ?
C23 C24 C25 C30 -2.2(6) . . . . ?
O23 C24 C25 C26 0.1(6) . . . . ?
C23 C24 C25 C26 178.6(4) . . . . ?
C30 C25 C26 C27 0.5(6) . . . . ?
C24 C25 C26 C27 179.6(4) . . . . ?
C25 C26 C27 C28 -0.7(7) . . . . ?
C26 C27 C28 C29 0.1(7) . . . . ?
C27 C28 C29 C30 0.7(7) . . . . ?
C22 O21 C30 C25 0.8(6) . . . . ?
C22 O21 C30 C29 -178.4(4) . . . . ?
C26 C25 C30 O21 -178.8(4) . . . . ?
C24 C25 C30 O21 2.0(6) . . . . ?
C26 C25 C30 C29 0.3(6) . . . . ?
C24 C25 C30 C29 -178.8(4) . . . . ?
C28 C29 C30 O21 178.3(4) . . . . ?
C28 C29 C30 C25 -0.9(6) . . . . ?
Tb1 O24 C31 C23 8.3(6) . . . . ?
Tb1 O24 C31 C32 -171.1(3) . . . . ?
C24 C23 C31 O24 -5.9(6) . . . . ?
C22 C23 C31 O24 175.3(4) . . . . ?
C24 C23 C31 C32 173.5(4) . . . . ?
C22 C23 C31 C32 -5.3(6) . . . . ?
C50 O41 C42 O42 179.4(4) . . . . ?
C50 O41 C42 C43 -0.1(6) . . . . ?
O42 C42 C43 C44 -169.8(5) . . . . ?
O41 C42 C43 C44 9.7(6) . . . . ?
O42 C42 C43 C51 16.5(7) . . . . ?
O41 C42 C43 C51 -164.0(4) . . . . ?
Tb1 O43 C44 C43 -3.2(6) . . . . ?
Tb1 O43 C44 C45 178.5(3) . . . . ?
C51 C43 C44 O43 -17.5(6) . . . . ?
C42 C43 C44 O43 168.9(4) . . . . ?
C51 C43 C44 C45 160.8(4) . . . . ?
C42 C43 C44 C45 -12.9(5) . . . . ?
O43 C44 C45 C46 9.0(6) . . . . ?
C43 C44 C45 C46 -169.4(4) . . . . ?
O43 C44 C45 C50 -174.7(4) . . . . ?
C43 C44 C45 C50 7.0(5) . . . . ?
C50 C45 C46 C47 -0.1(7) . . . . ?
C44 C45 C46 C47 176.2(4) . . . . ?
C45 C46 C47 C48 1.7(7) . . . . ?
C46 C47 C48 C49 -1.5(8) . . . . ?
C47 C48 C49 C50 -0.1(8) . . . . ?
C42 O41 C50 C49 174.4(4) . . . . ?
C42 O41 C50 C45 -5.9(6) . . . . ?
C48 C49 C50 O41 -178.6(4) . . . . ?
C48 C49 C50 C45 1.7(7) . . . . ?
C46 C45 C50 O41 178.7(4) . . . . ?
C44 C45 C50 O41 2.3(6) . . . . ?
C46 C45 C50 C49 -1.6(7) . . . . ?
C44 C45 C50 C49 -178.0(4) . . . . ?
Tb1 O44 C51 C43 29.5(6) . . . . ?
Tb1 O44 C51 C52 -155.0(3) . . . . ?
C44 C43 C51 O44 5.3(6) . . . . ?
C42 C43 C51 O44 179.1(4) . . . . ?
C44 C43 C51 C52 -169.8(4) . . . . ?
C42 C43 C51 C52 4.0(6) . . . . ?
C72 N1 C61 C62 -0.2(6) . . . . ?
Tb1 N1 C61 C62 -169.8(3) . . . . ?
N1 C61 C62 C63 1.0(6) . . . . ?
C61 C62 C63 C64 -1.5(6) . . . . ?
C61 C62 C63 C73 -179.7(4) . . . . ?
C62 C63 C64 C72 1.4(5) . . . . ?
C73 C63 C64 C72 179.6(3) . . . . ?
C62 C63 C64 C65 -177.0(4) . . . . ?
C73 C63 C64 C65 1.1(6) . . . . ?
C72 C64 C65 C66 0.5(6) . . . . ?
C63 C64 C65 C66 179.0(4) . . . . ?
C64 C65 C66 C67 -0.2(6) . . . . ?
C65 C66 C67 C71 0.5(6) . . . . ?
C65 C66 C67 C68 -179.2(4) . . . . ?
C71 C67 C68 C69 0.3(6) . . . . ?
C66 C67 C68 C69 -179.9(4) . . . . ?
C71 C67 C68 C79 -178.0(4) . . . . ?
C66 C67 C68 C79 1.7(6) . . . . ?
C67 C68 C69 C70 1.2(6) . . . . ?
C79 C68 C69 C70 179.5(4) . . . . ?
C71 N2 C70 C69 -0.5(6) . . . . ?
Tb1 N2 C70 C69 174.4(3) . . . . ?
C68 C69 C70 N2 -1.1(6) . . . . ?
C70 N2 C71 C67 2.1(5) . . . . ?
Tb1 N2 C71 C67 -172.9(3) . . . . ?
C70 N2 C71 C72 -178.6(3) . . . . ?
Tb1 N2 C71 C72 6.5(4) . . . . ?
C68 C67 C71 N2 -2.0(5) . . . . ?
C66 C67 C71 N2 178.2(3) . . . . ?
C68 C67 C71 C72 178.7(3) . . . . ?
C66 C67 C71 C72 -1.1(5) . . . . ?
C61 N1 C72 C64 0.2(5) . . . . ?
Tb1 N1 C72 C64 170.1(3) . . . . ?
C61 N1 C72 C71 179.0(3) . . . . ?
Tb1 N1 C72 C71 -11.1(4) . . . . ?
C65 C64 C72 N1 177.7(3) . . . . ?
C63 C64 C72 N1 -0.8(5) . . . . ?
C65 C64 C72 C71 -1.1(5) . . . . ?
C63 C64 C72 C71 -179.6(3) . . . . ?
N2 C71 C72 N1 3.2(5) . . . . ?
C67 C71 C72 N1 -177.5(3) . . . . ?
N2 C71 C72 C64 -178.0(3) . . . . ?
C67 C71 C72 C64 1.4(5) . . . . ?
C62 C63 C73 C74 55.1(6) . . . . ?
C64 C63 C73 C74 -122.9(4) . . . . ?
C62 C63 C73 C78 -123.0(4) . . . . ?
C64 C63 C73 C78 58.9(5) . . . . ?
C78 C73 C74 C75 -1.8(7) . . . . ?
C63 C73 C74 C75 -180.0(4) . . . . ?
C73 C74 C75 C76 1.5(8) . . . . ?
C74 C75 C76 C77 0.2(9) . . . . ?
C75 C76 C77 C78 -1.7(9) . . . . ?
C74 C73 C78 C77 0.4(7) . . . . ?
C63 C73 C78 C77 178.6(4) . . . . ?
C76 C77 C78 C73 1.3(8) . . . . ?
C69 C68 C79 C84 -76.1(6) . . . . ?
C67 C68 C79 C84 102.2(6) . . . . ?
C69 C68 C79 C80 104.6(6) . . . . ?
C67 C68 C79 C80 -77.1(6) . . . . ?
C84 C79 C80 C81 -2.1(10) . . . . ?
C68 C79 C80 C81 177.3(6) . . . . ?
C79 C80 C81 C82 0.2(14) . . . . ?
C80 C81 C82 C83 2(2) . . . . ?
C81 C82 C83 C84 -1.9(19) . . . . ?
C80 C79 C84 C83 2.0(10) . . . . ?
C68 C79 C84 C83 -177.3(6) . . . . ?
C82 C83 C84 C79 -0.1(14) . . . . ?
